data_4072774
loop_
_publ_author_name
'G\"artner, Martin'
'G\"orls, Helmar'
'Westerhausen, Matthias'

_publ_section_title
;
 Heteroleptic Phenylcalcium Derivatives via Metathesis Reactions of
 PhCa(thf)4I with Potassium Compounds
;
_journal_issue 4
_journal_name_full Organometallics
_journal_page_first 1077
_journal_paper_doi 10.1021/om061021q
_journal_volume 26
_journal_year 2007
_chemical_formula_sum 'C18 H26 Ca O2'
_chemical_formula_weight 314.47
_chemical_name_systematic
; 
 ? 
;
_space_group_IT_number 15
_symmetry_cell_setting monoclinic
_symmetry_space_group_name_Hall '-C 2yc'
_symmetry_space_group_name_H-M 'C 1 2/c 1'
_atom_sites_solution_hydrogens geom
_atom_sites_solution_primary direct
_atom_sites_solution_secondary difmap
_audit_creation_method SHELXL-97
_cell_angle_alpha 90.00
_cell_angle_beta 110.187(4)
_cell_angle_gamma 90.00
_cell_formula_units_Z 4
_cell_length_a 13.4391(6)
_cell_length_b 9.6266(7)
_cell_length_c 14.2774(11)
_cell_measurement_temperature 183(2)
_cell_volume 1733.6(2)
_computing_cell_refinement DENZO
_computing_data_collection COLLECT
_computing_data_reduction DENZO
_computing_molecular_graphics SHELXTL/PC
_computing_publication_material SHELXL-97
_computing_structure_refinement 'SHELXL-97 (Sheldrick, 1997)'
_computing_structure_solution 'SHELXS-97 (Sheldrick, 1990)'
_diffrn_ambient_temperature 183(2)
_diffrn_measured_fraction_theta_full 0.997
_diffrn_measured_fraction_theta_max 0.997
_diffrn_measurement_device_type KappaCCD
_diffrn_measurement_method 'phi- + omega-scan'
_diffrn_radiation_monochromator graphite
_diffrn_radiation_source 'fine-focus sealed tube'
_diffrn_radiation_type MoK\a
_diffrn_radiation_wavelength 0.71073
_diffrn_reflns_av_R_equivalents 0.0379
_diffrn_reflns_av_sigmaI/netI 0.0405
_diffrn_reflns_limit_h_max 17
_diffrn_reflns_limit_h_min -17
_diffrn_reflns_limit_k_max 12
_diffrn_reflns_limit_k_min -12
_diffrn_reflns_limit_l_max 18
_diffrn_reflns_limit_l_min -16
_diffrn_reflns_number 6010
_diffrn_reflns_theta_full 27.47
_diffrn_reflns_theta_max 27.47
_diffrn_reflns_theta_min 2.66
_exptl_absorpt_coefficient_mu 0.364
_exptl_absorpt_correction_T_max 0.9892
_exptl_absorpt_correction_T_min 0.9618
_exptl_absorpt_correction_type multi-scan
_exptl_absorpt_process_details
;
[c.f. r.h. blessing, acta cryst. (1995), a51, 33-38]
;
_exptl_crystal_colour colourless
_exptl_crystal_density_diffrn 1.205
_exptl_crystal_density_method 'not measured'
_exptl_crystal_description prism
_exptl_crystal_F_000 680
_exptl_crystal_size_max 0.05
_exptl_crystal_size_mid 0.05
_exptl_crystal_size_min 0.04
_refine_diff_density_max 0.569
_refine_diff_density_min -0.337
_refine_diff_density_rms 0.058
_refine_ls_extinction_method none
_refine_ls_goodness_of_fit_ref 1.029
_refine_ls_hydrogen_treatment constr
_refine_ls_matrix_type full
_refine_ls_number_parameters 95
_refine_ls_number_reflns 1990
_refine_ls_number_restraints 0
_refine_ls_restrained_S_all 1.029
_refine_ls_R_factor_all 0.0717
_refine_ls_R_factor_gt 0.0538
_refine_ls_shift/su_max 0.001
_refine_ls_shift/su_mean 0.000
_refine_ls_structure_factor_coef Fsqd
_refine_ls_weighting_details 'calc w=1/[\s^2^(Fo^2^)+(0.0715P)^2^+2.3360P] where P=(Fo^2^+2Fc^2^)/3'
_refine_ls_weighting_scheme calc
_refine_ls_wR_factor_gt 0.1353
_refine_ls_wR_factor_ref 0.1484
_reflns_number_gt 1568
_reflns_number_total 1990
_reflns_threshold_expression >2sigma(I)
_cod_data_source_file om061021qsi20061107_022228.cif
_cod_data_source_block FO2841
_cod_original_sg_symbol_H-M C2/c
_cod_database_code 4072774

loop_
_symmetry_equiv_pos_as_xyz
'x, y, z'
'-x, y, -z+1/2'
'x+1/2, y+1/2, z'
'-x+1/2, y+1/2, -z+1/2'
'-x, -y, -z'
'x, -y, z-1/2'
'-x+1/2, -y+1/2, -z'
'x+1/2, -y+1/2, z-1/2'

loop_
_atom_site_label
_atom_site_type_symbol
_atom_site_fract_x
_atom_site_fract_y
_atom_site_fract_z
_atom_site_U_iso_or_equiv
_atom_site_adp_type
_atom_site_occupancy
_atom_site_symmetry_multiplicity
_atom_site_calc_flag
_atom_site_refinement_flags
_atom_site_disorder_assembly
_atom_site_disorder_group
Ca Ca 0.0000 0.56459(6) 0.2500 0.0340(2) Uani 1 2 d S . .
O1 O 0.01443(13) 0.37579(19) 0.36333(14) 0.0475(5) Uani 1 1 d . B .
C1 C 0.1950(2) 0.6314(3) 0.3770(3) 0.0623(8) Uani 1 1 d . . .
H1A H 0.2250 0.6038 0.4489 0.075 Uiso 1 1 calc R . .
C2 C 0.1475(2) 0.7555(4) 0.3419(4) 0.0827(13) Uani 1 1 d . . .
H2A H 0.1371 0.8324 0.3847 0.099 Uiso 1 1 calc R . .
C3 C 0.1337(3) 0.7680(4) 0.2432(4) 0.0911(15) Uani 1 1 d . . .
H3A H 0.1135 0.8552 0.2031 0.109 Uiso 1 1 calc R . .
C4 C 0.1747(2) 0.6465(4) 0.2140(3) 0.0750(11) Uani 1 1 d . . .
H4A H 0.1886 0.6333 0.1501 0.090 Uiso 1 1 calc R . .
C5 C 0.21225(19) 0.5624(3) 0.2983(3) 0.0575(8) Uani 1 1 d . . .
H5A H 0.2570 0.4775 0.3045 0.069 Uiso 1 1 calc R . .
C6 C -0.0610(2) 0.3196(4) 0.4050(3) 0.0640(8) Uani 1 1 d . . .
H6A H -0.0787 0.3915 0.4463 0.077 Uiso 0.50 1 calc PR A 1
H6B H -0.1270 0.2945 0.3501 0.077 Uiso 0.50 1 calc PR A 1
H6C H -0.1348 0.3282 0.3580 0.077 Uiso 0.50 1 calc PR A 2
H6D H -0.0549 0.3645 0.4691 0.077 Uiso 0.50 1 calc PR A 2
C7 C -0.0201(5) 0.1998(7) 0.4648(5) 0.0549(14) Uiso 0.50 1 d P B 1
H7A H -0.0751 0.1274 0.4552 0.066 Uiso 0.50 1 calc PR B 1
H7B H 0.0110 0.2235 0.5365 0.066 Uiso 0.50 1 calc PR B 1
C7A C -0.0223(5) 0.1594(8) 0.4202(6) 0.0641(16) Uiso 0.50 1 d P B 2
H7AA H -0.0245 0.1243 0.4846 0.077 Uiso 0.50 1 calc PR B 2
H7AB H -0.0702 0.1015 0.3660 0.077 Uiso 0.50 1 calc PR B 2
C8 C 0.0711(4) 0.1517(4) 0.4192(4) 0.1038(16) Uani 1 1 d . . .
H8A H 0.1304 0.1034 0.4701 0.125 Uiso 0.50 1 calc PR B 1
H8B H 0.0412 0.0902 0.3606 0.125 Uiso 0.50 1 calc PR B 1
H8C H 0.0744 0.0791 0.3712 0.125 Uiso 0.50 1 calc PR B 2
H8D H 0.1198 0.1245 0.4862 0.125 Uiso 0.50 1 calc PR B 2
C9 C 0.1054(3) 0.2855(4) 0.3906(3) 0.0763(11) Uani 1 1 d . B .
H9A H 0.1639 0.3253 0.4473 0.092 Uiso 1 1 calc R . .
H9B H 0.1304 0.2730 0.3336 0.092 Uiso 1 1 calc R . .

loop_
_atom_site_aniso_label
_atom_site_aniso_U_11
_atom_site_aniso_U_22
_atom_site_aniso_U_33
_atom_site_aniso_U_23
_atom_site_aniso_U_13
_atom_site_aniso_U_12
Ca 0.0242(3) 0.0282(3) 0.0519(4) 0.000 0.0162(3) 0.000
O1 0.0366(9) 0.0516(11) 0.0578(11) 0.0174(9) 0.0205(8) 0.0034(8)
C1 0.0332(13) 0.068(2) 0.081(2) -0.0217(17) 0.0138(13) -0.0148(13)
C2 0.0425(16) 0.0488(19) 0.160(4) -0.041(2) 0.039(2) -0.0164(14)
C3 0.0425(16) 0.0435(18) 0.184(5) 0.029(2) 0.034(2) -0.0097(13)
C4 0.0466(17) 0.099(3) 0.092(3) -0.005(2) 0.0406(18) -0.0310(18)
C5 0.0249(11) 0.0449(14) 0.105(2) -0.0152(16) 0.0245(13) -0.0023(10)
C6 0.0479(16) 0.073(2) 0.076(2) 0.0223(17) 0.0282(15) -0.0086(14)
C8 0.122(4) 0.062(2) 0.144(4) 0.047(3) 0.067(3) 0.026(2)
C9 0.0572(18) 0.073(2) 0.105(3) 0.046(2) 0.0358(19) 0.0243(16)

loop_
_atom_type_symbol
_atom_type_description
_atom_type_scat_dispersion_real
_atom_type_scat_dispersion_imag
_atom_type_scat_source
C C 0.0033 0.0016 'International Tables Vol C Tables 4.2.6.8 and 6.1.1.4'
H H 0.0000 0.0000 'International Tables Vol C Tables 4.2.6.8 and 6.1.1.4'
O O 0.0106 0.0060 'International Tables Vol C Tables 4.2.6.8 and 6.1.1.4'
Ca Ca 0.2262 0.3064 'International Tables Vol C Tables 4.2.6.8 and 6.1.1.4'

loop_
_geom_angle_atom_site_label_1
_geom_angle_atom_site_label_2
_geom_angle_atom_site_label_3
_geom_angle
_geom_angle_site_symmetry_1
_geom_angle_site_symmetry_3
O1 Ca O1 81.35(10) 2 .
O1 Ca C3 132.76(11) 2 2
O1 Ca C3 115.37(13) . 2
O1 Ca C3 115.37(13) 2 .
O1 Ca C3 132.76(11) . .
C3 Ca C3 86.21(17) 2 .
O1 Ca C4 118.62(10) 2 2
O1 Ca C4 88.05(9) . 2
C3 Ca C4 30.56(12) 2 2
C3 Ca C4 115.64(14) . 2
O1 Ca C4 88.05(9) 2 .
O1 Ca C4 118.62(10) . .
C3 Ca C4 115.64(14) 2 .
C3 Ca C4 30.56(12) . .
C4 Ca C4 145.88(18) 2 .
O1 Ca C2 136.23(9) 2 .
O1 Ca C2 108.33(13) . .
C3 Ca C2 82.74(10) 2 .
C3 Ca C2 29.37(13) . .
C4 Ca C2 104.55(12) 2 .
C4 Ca C2 49.30(12) . .
O1 Ca C2 108.33(13) 2 2
O1 Ca C2 136.23(9) . 2
C3 Ca C2 29.37(13) 2 2
C3 Ca C2 82.74(10) . 2
C4 Ca C2 49.30(12) 2 2
C4 Ca C2 104.55(12) . 2
C2 Ca C2 93.78(18) . 2
O1 Ca C5 89.40(8) 2 2
O1 Ca C5 89.92(7) . 2
C3 Ca C5 49.56(10) 2 2
C3 Ca C5 131.31(10) . 2
C4 Ca C5 29.99(11) 2 2
C4 Ca C5 150.54(11) . 2
C2 Ca C5 131.85(10) . 2
C2 Ca C5 48.97(9) 2 2
O1 Ca C5 89.92(7) 2 .
O1 Ca C5 89.40(8) . .
C3 Ca C5 131.31(10) 2 .
C3 Ca C5 49.56(10) . .
C4 Ca C5 150.55(11) 2 .
C4 Ca C5 29.99(11) . .
C2 Ca C5 48.97(9) . .
C2 Ca C5 131.85(10) 2 .
C5 Ca C5 179.10(12) 2 .
O1 Ca C1 83.88(9) 2 2
O1 Ca C1 117.90(8) . 2
C3 Ca C1 48.95(13) 2 2
C3 Ca C1 108.00(11) . 2
C4 Ca C1 49.43(11) 2 2
C4 Ca C1 120.71(11) . 2
C2 Ca C1 123.10(12) . 2
C2 Ca C1 29.37(11) 2 2
C5 Ca C1 29.94(9) 2 2
C5 Ca C1 150.50(10) . 2
O1 Ca C1 117.90(8) 2 .
O1 Ca C1 83.88(9) . .
C3 Ca C1 108.00(11) 2 .
C3 Ca C1 48.95(13) . .
C4 Ca C1 120.71(11) 2 .
C4 Ca C1 49.43(11) . .
C2 Ca C1 29.37(11) . .
C2 Ca C1 123.10(12) 2 .
C5 Ca C1 150.49(10) 2 .
C5 Ca C1 29.94(9) . .
C1 Ca C1 152.45(15) 2 .
C9 O1 C6 108.3(2) . .
C9 O1 Ca 120.26(16) . .
C6 O1 Ca 131.03(16) . .
C2 C1 C5 107.9(4) . .
C2 C1 Ca 74.90(18) . .
C5 C1 Ca 74.78(16) . .
C3 C2 C1 109.7(3) . .
C3 C2 Ca 75.0(2) . .
C1 C2 Ca 75.74(17) . .
C2 C3 C4 107.7(3) . .
C2 C3 Ca 75.59(19) . .
C4 C3 Ca 74.96(17) . .
C5 C4 C3 106.7(4) . .
C5 C4 Ca 75.21(15) . .
C3 C4 Ca 74.49(17) . .
C4 C5 C1 108.0(3) . .
C4 C5 Ca 74.81(15) . .
C1 C5 Ca 75.28(14) . .
C7 C6 O1 111.6(3) . .
C7 C6 C7A 27.1(3) . .
O1 C6 C7A 100.0(3) . .
C6 C7 C8 100.2(4) . .
C8 C7A C6 109.2(5) . .
C7A C8 C9 111.0(4) . .
C7A C8 C7 25.4(4) . .
C9 C8 C7 102.2(3) . .
O1 C9 C8 106.6(3) . .

loop_
_geom_bond_atom_site_label_1
_geom_bond_atom_site_label_2
_geom_bond_distance
_geom_bond_site_symmetry_2
Ca O1 2.3963(17) 2
Ca O1 2.3963(17) .
Ca C3 2.682(3) 2
Ca C3 2.682(3) .
Ca C4 2.688(3) 2
Ca C4 2.688(3) .
Ca C2 2.689(3) .
Ca C2 2.689(3) 2
Ca C5 2.694(2) 2
Ca C5 2.694(2) .
Ca C1 2.700(3) 2
Ca C1 2.700(3) .
O1 C9 1.440(3) .
O1 C6 1.446(3) .
C1 C2 1.366(5) .
C1 C5 1.393(4) .
C2 C3 1.362(6) .
C3 C4 1.415(6) .
C4 C5 1.392(5) .
C6 C7 1.428(7) .
C6 C7A 1.618(8) .
C7 C8 1.640(8) .
C7A C8 1.262(8) .
C8 C9 1.473(5) .
